data_7245199
loop_
_publ_author_name
'Muromachi, Sanehiro'
'Kida, Masato'
'Morimoto, Masato'
'Yamane, Shogo'
'Takeya, Satoshi'

_publ_section_title
;
 Designing the structure and relevant properties of semiclathrate hydrates
 by partly asymmetric alkylammonium salts
;
_journal_name_full 'Physical Chemistry Chemical Physics'
_journal_paper_doi 10.1039/D2CP02625B
_journal_year 2022
_chemical_formula_moiety '0.22(Br), 0.39(O), H9.16 O8.81, H0.25 O0.5, 0.25(C17 H38 N)'
_chemical_formula_sum 'C3.65 H16.27 Br0.21 N0.22 O9.66'
_chemical_formula_weight 234.73
_space_group_crystal_system orthorhombic
_space_group_IT_number 51
_space_group_name_Hall '-P 2a 2a'
_space_group_name_H-M_alt 'P m m a'
_atom_sites_solution_hydrogens mixed
_atom_sites_solution_primary dual
_audit_creation_date 2022-05-13
_audit_creation_method
;
Olex2 1.3-ac4
(compiled 2019.04.23 svn.r3594 for Rigaku Oxford Diffraction, GUI svn.r5739)
;
_audit_update_record
;
2022-06-02 deposited with the CCDC.	2022-07-07 downloaded from the CCDC.
;
_cell_angle_alpha 90
_cell_angle_beta 90
_cell_angle_gamma 90
_cell_formula_units_Z 8
_cell_length_a 21.0695(10)
_cell_length_b 12.6077(6)
_cell_length_c 12.0415(6)
_cell_measurement_reflns_used 5064
_cell_measurement_temperature 90.00(16)
_cell_measurement_theta_max 31.3360
_cell_measurement_theta_min 1.9430
_cell_volume 3198.7(3)
_computing_cell_refinement 'CrysAlisPro 1.171.41.104a (Rigaku OD, 2021)'
_computing_data_collection 'CrysAlisPro 1.171.41.104a (Rigaku OD, 2021)'
_computing_data_reduction 'CrysAlisPro 1.171.41.104a (Rigaku OD, 2021)'
_computing_molecular_graphics 'Olex2 (Dolomanov et al., 2009)'
_computing_publication_material 'Olex2 (Dolomanov et al., 2009)'
_computing_structure_refinement 'ShelXL (Sheldrick, 2015)'
_computing_structure_solution 'ShelXT (Sheldrick, 2015)'
_diffrn_ambient_environment N~2~
_diffrn_ambient_temperature 90.00(16)
_diffrn_detector 'Hybrid Pixel Array Detector'
_diffrn_detector_area_resol_mean 10.0000
_diffrn_detector_type HyPix
_diffrn_measured_fraction_theta_full 0.999
_diffrn_measured_fraction_theta_max 0.826
_diffrn_measurement_details
;
List of Runs (angles in degrees, time in seconds):

  # Type    Start    End  Width  t~exp~   \w     \q     \k     \f   Frames
#--------------------------------------------------------------------------
  1  \w    -36.00   0.00   0.50   17.74    --   -4.27 -76.00  57.00   72
  2  \w    -72.00 -43.00   0.50   17.74    --   -4.27 -76.00  57.00   58
  3  \w    -20.00  22.00   0.50   17.74    --   -4.27 -99.00 150.00   84
  4  \w    -28.00  -3.00   0.50   17.74    --   -4.27  79.00 -62.00   50
  5  \w    -20.00  40.00   0.50   17.74    --    6.85 -99.00 -60.00  120
;
_diffrn_measurement_device 'four-circle diffractometer'
_diffrn_measurement_device_type 'XtaLAB Synergy, Dualflex, HyPix'
_diffrn_measurement_method '\w scans'
_diffrn_orient_matrix_type 'CrysAlisPro convention (1999,Acta A55,543-557)'
_diffrn_orient_matrix_UB_11 0.0141684000
_diffrn_orient_matrix_UB_12 0.0273815000
_diffrn_orient_matrix_UB_13 -0.0451027000
_diffrn_orient_matrix_UB_21 -0.0241813000
_diffrn_orient_matrix_UB_22 0.0390591000
_diffrn_orient_matrix_UB_23 0.0027247000
_diffrn_orient_matrix_UB_31 0.0186603000
_diffrn_orient_matrix_UB_32 0.0298332000
_diffrn_orient_matrix_UB_33 0.0377714000
_diffrn_radiation_monochromator mirror
_diffrn_radiation_probe x-ray
_diffrn_radiation_type 'Mo K\a'
_diffrn_radiation_wavelength 0.71073
_diffrn_reflns_av_R_equivalents 0.0617
_diffrn_reflns_av_unetI/netI 0.0580
_diffrn_reflns_Laue_measured_fraction_full 0.999
_diffrn_reflns_Laue_measured_fraction_max 0.826
_diffrn_reflns_limit_h_max 28
_diffrn_reflns_limit_h_min -22
_diffrn_reflns_limit_k_max 15
_diffrn_reflns_limit_k_min -15
_diffrn_reflns_limit_l_max 14
_diffrn_reflns_limit_l_min -17
_diffrn_reflns_number 20300
_diffrn_reflns_point_group_measured_fraction_full 0.999
_diffrn_reflns_point_group_measured_fraction_max 0.826
_diffrn_reflns_theta_full 25.242
_diffrn_reflns_theta_max 31.024
_diffrn_reflns_theta_min 1.948
_diffrn_source 'micro-focus sealed X-ray tube'
_diffrn_source_type 'PhotonJet (Mo) X-ray Source'
_exptl_absorpt_coefficient_mu 0.621
_exptl_absorpt_correction_T_max 1.00000
_exptl_absorpt_correction_T_min 0.96376
_exptl_absorpt_correction_type multi-scan
_exptl_absorpt_process_details
;
CrysAlisPro 1.171.41.104a (Rigaku Oxford Diffraction, 2021)
Empirical absorption correction using spherical harmonics,
implemented in SCALE3 ABSPACK scaling algorithm.
;
_exptl_crystal_colour 'clear colourless'
_exptl_crystal_colour_lustre clear
_exptl_crystal_colour_primary colourless
_exptl_crystal_density_diffrn 0.975
_exptl_crystal_description prism
_exptl_crystal_F_000 995
_exptl_crystal_size_max 0.05
_exptl_crystal_size_mid 0.05
_exptl_crystal_size_min 0.05
_refine_diff_density_max 0.715
_refine_diff_density_min -0.457
_refine_diff_density_rms 0.073
_refine_ls_extinction_method none
_refine_ls_goodness_of_fit_ref 1.105
_refine_ls_hydrogen_treatment mixed
_refine_ls_matrix_type full
_refine_ls_number_parameters 307
_refine_ls_number_reflns 4514
_refine_ls_number_restraints 29
_refine_ls_restrained_S_all 1.102
_refine_ls_R_factor_all 0.0825
_refine_ls_R_factor_gt 0.0573
_refine_ls_shift/su_max 0.062
_refine_ls_shift/su_mean 0.002
_refine_ls_structure_factor_coef Fsqd
_refine_ls_weighting_details 'w=1/[\s^2^(Fo^2^)+(0.0718P)^2^+2.8456P] where P=(Fo^2^+2Fc^2^)/3'
_refine_ls_weighting_scheme calc
_refine_ls_wR_factor_gt 0.1549
_refine_ls_wR_factor_ref 0.1639
_reflns_Friedel_coverage 0.000
_reflns_number_gt 3374
_reflns_number_total 4514
_reflns_threshold_expression 'I > 2\s(I)'
_cod_data_source_file d2cp02625b2.cif
_cod_data_source_block 20220328_sv20_mo_90k_auto_CCDC1
_cod_database_code 7245199
_shelx_shelxl_version_number 2016/6
_chemical_oxdiff_formula (C4H9)3C5H11NBr(H2O)38
_chemical_oxdiff_usercomment 'N4445-3-HYD hydrate'
_shelx_space_group_comment
;
The symmetry employed for this shelxl refinement is uniquely defined
by the following loop, which should always be used as a source of
symmetry information in preference to the above space-group names.
They are only intended as comments.
;
_diffrn_oxdiff_digest_frames
;
01ea679cf95e7796c0116bd8c54f7acad3000251021
;
_reflns_odcompleteness_completeness 99.89
_reflns_odcompleteness_iscentric 1
_reflns_odcompleteness_theta 26.32
_olex2_refinement_description
;
1. Fixed Uiso
 At 1.2 times of:
  All C(H,H) groups
 At 1.5 times of:
  All C(H,H,H) groups, All O(H) groups, All O(H,H) groups, All O(H,H,H)
  groups, All O(H,H,H,H) groups
2. Restrained distances
 O2-H2A = O2-H2B
 0.87 with sigma of 0.02
 O10-H10A = O10-H10B
 0.87 with sigma of 0.02
 O11-H11A = O11-H11B
 0.87 with sigma of 0.02
 O12-H12A = O12-H12B
 0.87 with sigma of 0.02
 O13-H13A = O13-H13B
 0.87 with sigma of 0.02
 O14-H14A = O14-H14B
 0.87 with sigma of 0.02
 O15-H15A = O15-H15B
 0.87 with sigma of 0.02
 O16-H16A = O16-H16B
 0.87 with sigma of 0.02
 O17-H17A = O17-H17B
 0.87 with sigma of 0.02
 H13A-H13B
 1.38 with sigma of 0.04
 H2A-H2B
 1.38 with sigma of 0.04
 H17A-H17B
 1.38 with sigma of 0.04
 H11A-H11B
 1.38 with sigma of 0.04
 H15A-H15B
 1.38 with sigma of 0.04
 H10A-H10B
 1.38 with sigma of 0.04
 H12A-H12B
 1.38 with sigma of 0.04
 H14A-H14B
 1.38 with sigma of 0.04
 H16A-H16B
 1.38 with sigma of 0.04
3. Uiso/Uaniso restraints and constraints
Uiso(C1B) = Uiso(C1D)
Uiso(C2B) = Uiso(C2D)
Uiso(C3B) = Uiso(C3D)
Uiso(C4B) = Uiso(C4D)
Uanis(C1A) = Uanis(C1C)
Uanis(C2A) = Uanis(C2C)
Uanis(C3A) = Uanis(C3C)
Uanis(C4A) = Uanis(C4C)
4. Others
 1*[Sof(O21A)+Sof(H21A)+Sof(H21B)]+1*[Sof(O21B)]=1 with esd of 0.1
 1*[Sof(O20A)]+1*[Sof(O20B)]=1 with esd of 0.1
 Sof(H21A)=Sof(H21B)=0.12495*FVAR(2)
 Sof(O21A)=0.5*FVAR(2)
 Fixed Sof: H18A(0.25) H18B(0.25) H20A(0.25) H2A(0.25) H2B(0.25) H2C(0.25)
 H2D(0.25) H10A(0.25) H10B(0.25) H10C(0.25) H10D(0.25) H11A(0.25) H11B(0.25)
 H11C(0.25) H11D(0.25) H12A(0.25) H12B(0.25) H12C(0.25) H12D(0.25) H13A(0.25)
 H13B(0.25) H13C(0.25) H14A(0.25) H14B(0.25) H14C(0.25) H14D(0.25) H15A(0.25)
 H15B(0.25) H15C(0.25) H16A(0.25) H16B(0.25) H16C(0.25) H17A(0.25) H17B(0.25)
 H17C(0.25) H19A(0.25) H19B(0.25) N1(0.25) C1A(0.25) H1AA(0.25) H1AB(0.25)
 C2A(0.25) H2AA(0.25) H2AB(0.25) C3A(0.25) H3AA(0.25) H3AB(0.25) C4A(0.25)
 H4AA(0.25) H4AB(0.25) H4AC(0.25) C1B(0.25) H1BA(0.25) H1BB(0.25) C2B(0.25)
 H2BA(0.25) H2BB(0.25) C3B(0.25) H3BA(0.25) H3BB(0.25) C4B(0.25) H4BA(0.25)
 H4BB(0.25) H4BC(0.25) C1C(0.25) H1CA(0.25) H1CB(0.25) C2C(0.25) H2CA(0.25)
 H2CB(0.25) C3C(0.25) H3CA(0.25) H3CB(0.25) C4C(0.25) H4CA(0.25) H4CB(0.25)
 H4CC(0.25) C1D(0.25) H1DA(0.25) H1DB(0.25) C2D(0.25) H2DA(0.25) H2DB(0.25)
 C3D(0.25) H3DA(0.25) H3DB(0.25) C4D(0.25) H4DA(0.25) H4DB(0.25) C5D(0.25)
 H5DA(0.25) H5DB(0.25) H5DC(0.25)
5.a Secondary CH2 refined with riding coordinates:
 C1A(H1AA,H1AB), C2A(H2AA,H2AB), C3A(H3AA,H3AB), C1B(H1BA,H1BB), C2B(H2BA,
 H2BB), C3B(H3BA,H3BB), C1C(H1CA,H1CB), C2C(H2CA,H2CB), C3C(H3CA,H3CB),
 C1D(H1DA,H1DB), C2D(H2DA,H2DB), C3D(H3DA,H3DB), C4D(H4DA,H4DB)
5.b Idealised Me refined as rotating group:
 C4A(H4AA,H4AB,H4AC), C4B(H4BA,H4BB,H4BC), C4C(H4CA,H4CB,H4CC), C5D(H5DA,H5DB,
 H5DC)
;
_olex2_submission_special_instructions 'No special instructions were received'
_oxdiff_exptl_absorpt_empirical_details
;
Empirical correction (ABSPACK) includes:
- Absorption correction using spherical harmonics
- Frame scaling
;
_oxdiff_exptl_absorpt_empirical_full_max 1.136
_oxdiff_exptl_absorpt_empirical_full_min 0.885

loop_
_space_group_symop_operation_xyz
'x, y, z'
'-x+1/2, -y, z'
'x+1/2, -y, -z'
'-x, y, -z'
'-x, -y, -z'
'x-1/2, y, -z'
'-x-1/2, y, z'
'x, -y, z'

loop_
_atom_site_label
_atom_site_type_symbol
_atom_site_fract_x
_atom_site_fract_y
_atom_site_fract_z
_atom_site_U_iso_or_equiv
_atom_site_adp_type
_atom_site_occupancy
_atom_site_site_symmetry_order
_atom_site_calc_flag
_atom_site_refinement_flags_posn
_atom_site_refinement_flags_adp
_atom_site_refinement_flags_occupancy
_atom_site_disorder_assembly
_atom_site_disorder_group
Br1 Br 0.250000 0.500000 -0.02937(3) 0.02107(7) Uiso 0.7050(8) 4 d S T P A 2
Br2 Br 0.250000 0.500000 -0.0060(2) 0.0169(5) Uiso 0.0952(8) 4 d S T P B 3
Br3 Br 0.250000 0.500000 -0.0479(2) 0.0096(5) Uiso 0.0737(7) 4 d S T P C 4
O18A O 0.6387(3) 0.500000 1.1322(5) 0.0175(12) Uiso 0.200(3) 2 d S T P D 5
O18B O 0.60284(7) 0.500000 1.12441(12) 0.0304(3) Uiso 0.991(4) 2 d S T P E 6
H18A H 0.583(3) 0.407(6) 1.093(6) 0.046 Uiso 0.25 1 d R . . F 6
H18B H 0.639(2) 0.500000 1.078(5) 0.046 Uiso 0.5 2 d RS T P G 6
O21A O 0.750000 0.2096(2) 0.6627(2) 0.0389(6) Uiso 0.636(4) 2 d S T P H 7
H21A H 0.750000 0.261(17) 0.750(13) 0.058 Uiso 0.1588(10) 2 d RS T P H 7
H21B H 0.699(12) 0.21(2) 0.62(2) 0.058 Uiso 0.0794(5) 1 d R . . H 7
O21B O 0.750000 0.2491(3) 0.6517(3) 0.0373(9) Uiso 0.417(4) 2 d S T P I 8
O20A O 0.42407(8) 0.500000 0.64576(14) 0.0390(4) Uiso 0.990(4) 2 d S T P J 10
H20A H 0.405(3) 0.500000 0.744(4) 0.058 Uiso 0.5 2 d RS T P K 10
O20B O 0.3781(9) 0.500000 0.6353(16) 0.093(5) Uiso 0.158(5) 2 d S T P L 11
O2 O 0.64138(4) 0.18020(8) 0.93474(8) 0.0264(2) Uani 1 1 d D . . . .
H2A H 0.6747(7) 0.2193(16) 0.923(3) 0.040 Uiso 0.25 1 d DR . . . .
H2B H 0.6235(10) 0.168(3) 0.8719(11) 0.040 Uiso 0.25 1 d DR . . . .
H2C H 0.608(3) 0.229(6) 0.980(6) 0.040 Uiso 0.25 1 d R . . . .
H2D H 0.662(3) 0.163(6) 0.967(5) 0.040 Uiso 0.25 1 d R . . . .
O10 O 0.55725(4) 0.30186(8) 1.05799(8) 0.0269(2) Uani 1 1 d D . . . .
H10A H 0.5853(7) 0.2634(17) 1.023(2) 0.040 Uiso 0.25 1 d DR . . . .
H10B H 0.5248(6) 0.306(4) 1.0137(16) 0.040 Uiso 0.25 1 d DR . . . .
H10C H 0.561(3) 0.270(6) 1.121(6) 0.040 Uiso 0.25 1 d R . . . .
H10D H 0.579(3) 0.338(6) 1.072(6) 0.040 Uiso 0.25 1 d R . . . .
O11 O 0.57932(5) 0.10872(8) 0.74851(8) 0.0262(2) Uani 1 1 d D . . . .
H11A H 0.5994(9) 0.134(2) 0.8057(13) 0.039 Uiso 0.25 1 d DR . . . .
H11B H 0.5411(6) 0.134(2) 0.749(3) 0.039 Uiso 0.25 1 d DR . . . .
H11C H 0.598(3) 0.131(6) 0.683(6) 0.039 Uiso 0.25 1 d R . . . .
H11D H 0.581(4) 0.056(6) 0.748(5) 0.039 Uiso 0.25 1 d R . . . .
O12 O 0.44399(5) 0.29835(8) 0.56109(8) 0.0278(2) Uani 1 1 d D . . . .
H12A H 0.4458(19) 0.2640(19) 0.6249(11) 0.042 Uiso 0.25 1 d DR . . . .
H12B H 0.4130(8) 0.2628(19) 0.5294(17) 0.042 Uiso 0.25 1 d DR . . . .
H12C H 0.478(3) 0.289(6) 0.528(6) 0.042 Uiso 0.25 1 d R . . . .
H12D H 0.429(3) 0.345(6) 0.585(6) 0.042 Uiso 0.25 1 d R . . . .
O13 O 0.68355(6) 0.000000 0.04142(11) 0.0241(3) Uani 1 2 d DS T P . .
H13A H 0.6624(10) 0.000000 0.1036(11) 0.036 Uiso 0.5 2 d DRS T P . .
H13B H 0.6706(16) 0.0585(11) 0.0090(16) 0.036 Uiso 0.25 1 d DR . . . .
H13C H 0.719(2) 0.000000 0.045(4) 0.036 Uiso 0.5 2 d RS T P . .
O14 O 0.63958(5) 0.17190(8) 0.55735(8) 0.0291(2) Uani 1 1 d D . . . .
H14A H 0.6121(7) 0.162(4) 0.6089(14) 0.044 Uiso 0.25 1 d DR . . . .
H14B H 0.6754(6) 0.189(3) 0.588(2) 0.044 Uiso 0.25 1 d DR . . . .
H14C H 0.646(3) 0.139(6) 0.513(6) 0.044 Uiso 0.25 1 d R . . . .
H14D H 0.609(3) 0.222(6) 0.511(6) 0.044 Uiso 0.25 1 d R . . . .
O15 O 0.61858(7) 0.000000 0.24028(11) 0.0252(3) Uani 1 2 d DS T P . .
H15A H 0.6448(9) 0.000000 0.2955(11) 0.038 Uiso 0.5 2 d DRS T P . .
H15B H 0.6413(10) 0.000000 0.1809(10) 0.038 Uiso 0.5 2 d DRS T P . .
H15C H 0.594(3) 0.054(6) 0.243(5) 0.038 Uiso 0.25 1 d R . . . .
O16 O 0.68364(6) 0.000000 0.43786(11) 0.0255(3) Uani 1 2 d DS T P . .
H16A H 0.6649(9) 0.000000 0.3744(11) 0.038 Uiso 0.5 2 d DRS T P . .
H16B H 0.7241(5) 0.000000 0.431(3) 0.038 Uiso 0.5 2 d DRS T P . .
H16C H 0.663(3) 0.065(6) 0.460(5) 0.038 Uiso 0.25 1 d R . . . .
O17 O 0.45661(5) 0.18022(8) 0.75276(7) 0.0262(2) Uani 1 1 d D . . . .
H17A H 0.4933(6) 0.1505(18) 0.754(3) 0.039 Uiso 0.25 1 d DR . . . .
H17B H 0.4511(15) 0.2159(17) 0.8137(12) 0.039 Uiso 0.25 1 d DR . . . .
H17C H 0.426(3) 0.130(6) 0.752(5) 0.039 Uiso 0.25 1 d R . . . .
O19 O 0.750000 0.28679(12) 0.87632(12) 0.0306(4) Uani 1 2 d S T P . .
H19A H 0.750000 0.349(4) 0.905(4) 0.046 Uiso 0.5 2 d RS T P . .
H19B H 0.709(3) 0.256(6) 0.901(6) 0.046 Uiso 0.25 1 d R . . . .
N1 N 0.7540(3) 0.498(2) 0.4926(2) 0.0298(6) Uiso 0.25 1 d . . . M -1
C1A C 0.7739(3) 0.4206(5) 0.4292(5) 0.0292(8) Uani 0.25 1 d . . . M -1
H1AA H 0.787617 0.362274 0.478749 0.035 Uiso 0.25 1 calc R . . M -1
H1AB H 0.812351 0.446161 0.390098 0.035 Uiso 0.25 1 calc R . . M -1
C2A C 0.7294(3) 0.3721(4) 0.3408(5) 0.0283(11) Uani 0.25 1 d . . . M -1
H2AA H 0.717796 0.426733 0.285328 0.034 Uiso 0.25 1 calc R . . M -1
H2AB H 0.689932 0.346560 0.376572 0.034 Uiso 0.25 1 calc R . . M -1
C3A C 0.7649(2) 0.2744(5) 0.2798(6) 0.0378(10) Uani 0.25 1 d . . . M -1
H3AA H 0.803115 0.302809 0.242530 0.045 Uiso 0.25 1 calc R . . M -1
H3AB H 0.779575 0.224625 0.337987 0.045 Uiso 0.25 1 calc R . . M -1
C4A C 0.7304(3) 0.2160(5) 0.2014(5) 0.0388(10) Uani 0.25 1 d . . . M -1
H4AA H 0.693565 0.183203 0.237415 0.058 Uiso 0.25 1 calc GR . . M -1
H4AB H 0.757531 0.160592 0.169772 0.058 Uiso 0.25 1 calc GR . . M -1
H4AC H 0.715860 0.263355 0.142029 0.058 Uiso 0.25 1 calc GR . . M -1
C1B C 0.6902(3) 0.4672(4) 0.5691(5) 0.0289(8) Uiso 0.25 1 d . . . M -1
H1BA H 0.659714 0.513382 0.529448 0.035 Uiso 0.25 1 calc R . . M -1
H1BB H 0.682723 0.396391 0.536174 0.035 Uiso 0.25 1 calc R . . M -1
C2B C 0.6597(3) 0.4546(5) 0.6482(5) 0.0298(8) Uiso 0.25 1 d . . . M -1
H2BA H 0.691952 0.436385 0.704964 0.036 Uiso 0.25 1 calc R . . M -1
H2BB H 0.637556 0.387134 0.632209 0.036 Uiso 0.25 1 calc R . . M -1
C3B C 0.6095(3) 0.5174(5) 0.7166(5) 0.0353(9) Uiso 0.25 1 d . . . M -1
H3BA H 0.630126 0.578278 0.753998 0.042 Uiso 0.25 1 calc R . . M -1
H3BB H 0.576376 0.545381 0.666246 0.042 Uiso 0.25 1 calc R . . M -1
C4B C 0.5793(3) 0.4455(5) 0.8028(6) 0.0368(9) Uiso 0.25 1 d . . . M -1
H4BA H 0.555723 0.388880 0.765359 0.055 Uiso 0.25 1 calc GR . . M -1
H4BB H 0.550229 0.486966 0.849165 0.055 Uiso 0.25 1 calc GR . . M -1
H4BC H 0.612505 0.414298 0.849524 0.055 Uiso 0.25 1 calc GR . . M -1
C1C C 0.7153(3) 0.5967(4) 0.4201(5) 0.0292(8) Uani 0.25 1 d . . . M -1
H1CA H 0.678335 0.566275 0.380509 0.035 Uiso 0.25 1 calc R . . M -1
H1CB H 0.699570 0.651302 0.472353 0.035 Uiso 0.25 1 calc R . . M -1
C2C C 0.7600(3) 0.6464(4) 0.3379(4) 0.0283(11) Uani 0.25 1 d . . . M -1
H2CA H 0.794329 0.684941 0.377076 0.034 Uiso 0.25 1 calc R . . M -1
H2CB H 0.779461 0.591359 0.290163 0.034 Uiso 0.25 1 calc R . . M -1
C3C C 0.7224(3) 0.7198(6) 0.2710(6) 0.0378(10) Uani 0.25 1 d . . . M -1
H3CA H 0.703275 0.775245 0.318602 0.045 Uiso 0.25 1 calc R . . M -1
H3CB H 0.687954 0.681436 0.232193 0.045 Uiso 0.25 1 calc R . . M -1
C4C C 0.7715(3) 0.7738(5) 0.1801(5) 0.0388(10) Uani 0.25 1 d . . . M -1
H4CA H 0.805203 0.811793 0.219627 0.058 Uiso 0.25 1 calc GR . . M -1
H4CB H 0.748094 0.823572 0.132878 0.058 Uiso 0.25 1 calc GR . . M -1
H4CC H 0.790290 0.718034 0.133924 0.058 Uiso 0.25 1 calc GR . . M -1
C1D C 0.7955(3) 0.5628(5) 0.5663(5) 0.0289(8) Uiso 0.25 1 d . . . M -1
H1DA H 0.830076 0.594597 0.521551 0.035 Uiso 0.25 1 calc R . . M -1
H1DB H 0.770404 0.621352 0.598971 0.035 Uiso 0.25 1 calc R . . M -1
C2D C 0.8237(2) 0.498(2) 0.6574(4) 0.0298(8) Uiso 0.25 1 d . . . M -1
H2DA H 0.810487 0.541845 0.721463 0.036 Uiso 0.25 1 calc R . . M -1
H2DB H 0.792967 0.438504 0.657304 0.036 Uiso 0.25 1 calc R . . M -1
C3D C 0.8786(3) 0.4422(5) 0.7098(6) 0.0353(9) Uiso 0.25 1 d . . . M -1
H3DA H 0.864413 0.369954 0.730282 0.042 Uiso 0.25 1 calc R . . M -1
H3DB H 0.911971 0.434175 0.652532 0.042 Uiso 0.25 1 calc R . . M -1
C4D C 0.9080(2) 0.4898(7) 0.8080(4) 0.0368(9) Uiso 0.25 1 d . . . M -1
H4DA H 0.944208 0.445721 0.832954 0.044 Uiso 0.25 1 calc R . . M -1
H4DB H 0.876785 0.493857 0.869246 0.044 Uiso 0.25 1 calc R . . M -1
C5D C 0.9327(4) 0.6086(6) 0.7758(7) 0.0474(17) Uiso 0.25 1 d . . . M -1
H5DA H 0.960382 0.604639 0.710434 0.071 Uiso 0.25 1 calc GR . . M -1
H5DB H 0.956489 0.638542 0.838327 0.071 Uiso 0.25 1 calc GR . . M -1
H5DC H 0.896181 0.653982 0.759165 0.071 Uiso 0.25 1 calc GR . . M -1

loop_
_atom_site_aniso_label
_atom_site_aniso_U_11
_atom_site_aniso_U_22
_atom_site_aniso_U_33
_atom_site_aniso_U_23
_atom_site_aniso_U_13
_atom_site_aniso_U_12
O2 0.0284(5) 0.0247(5) 0.0261(5) -0.0009(4) -0.0033(4) 0.0005(4)
O10 0.0257(4) 0.0283(5) 0.0266(5) -0.0003(4) -0.0025(4) 0.0004(4)
O11 0.0265(4) 0.0253(5) 0.0268(5) -0.0009(4) -0.0001(4) 0.0002(4)
O12 0.0297(5) 0.0279(5) 0.0258(5) -0.0018(4) -0.0004(4) 0.0013(4)
O13 0.0236(6) 0.0249(6) 0.0237(6) 0.000 0.0011(5) 0.000
O14 0.0337(5) 0.0272(5) 0.0262(5) 0.0005(4) 0.0004(4) 0.0002(4)
O15 0.0251(6) 0.0275(7) 0.0229(6) 0.000 -0.0003(5) 0.000
O16 0.0233(6) 0.0279(7) 0.0252(6) 0.000 -0.0009(5) 0.000
O17 0.0252(4) 0.0277(5) 0.0257(5) -0.0003(4) -0.0005(4) -0.0014(4)
O19 0.0312(7) 0.0304(7) 0.0303(7) -0.0024(6) 0.000 0.000
C1A 0.0341(16) 0.0209(16) 0.0327(16) 0.012(2) 0.007(2) 0.0035(14)
C2A 0.037(3) 0.0162(13) 0.0316(13) -0.0002(18) 0.010(3) 0.0051(12)
C3A 0.0239(18) 0.0318(16) 0.058(2) 0.003(3) -0.006(2) -0.0031(12)
C4A 0.053(2) 0.0294(16) 0.0336(19) -0.006(2) 0.000(2) -0.0061(12)
C1C 0.0341(16) 0.0209(16) 0.0327(16) 0.012(2) 0.007(2) 0.0035(14)
C2C 0.037(3) 0.0162(13) 0.0316(13) -0.0002(18) 0.010(3) 0.0051(12)
C3C 0.0239(18) 0.0318(16) 0.058(2) 0.003(3) -0.006(2) -0.0031(12)
C4C 0.053(2) 0.0294(16) 0.0336(19) -0.006(2) 0.000(2) -0.0061(12)

loop_
_atom_type_symbol
_atom_type_description
_atom_type_scat_dispersion_real
_atom_type_scat_dispersion_imag
_atom_type_scat_source
C C 0.0033 0.0016 'International Tables Vol C Tables 4.2.6.8 and 6.1.1.4'
H H 0.0000 0.0000 'International Tables Vol C Tables 4.2.6.8 and 6.1.1.4'
Br Br -0.2901 2.4595 'International Tables Vol C Tables 4.2.6.8 and 6.1.1.4'
N N 0.0061 0.0033 'International Tables Vol C Tables 4.2.6.8 and 6.1.1.4'
O O 0.0106 0.0060 'International Tables Vol C Tables 4.2.6.8 and 6.1.1.4'

loop_
_geom_angle_atom_site_label_1
_geom_angle_atom_site_label_2
_geom_angle_atom_site_label_3
_geom_angle
_geom_angle_site_symmetry_1
_geom_angle_site_symmetry_3
_geom_angle_publ_flag
C1A N1 C1B 113.8(16) . . ?
C1A N1 C1C 113.2(4) . . ?
C1A N1 C1D 124.5(7) . . ?
C1B N1 C1C 93.9(6) . . ?
C1D N1 C1B 105.8(5) . . ?
C1D N1 C1C 100.7(15) . . ?
N1 C1A C2A 120.1(5) . . ?
C1A C2A C3A 109.5(4) . . ?
C4A C3A C2A 117.8(5) . . ?
C2B C1B N1 158.1(6) . . ?
C1B C2B C3B 137.8(6) . . ?
C4B C3B C2B 110.1(5) . . ?
C2C C1C N1 109.7(5) . . ?
C3C C2C C1C 106.7(5) . . ?
C2C C3C C4C 106.7(5) . . ?
C2D C1D N1 111.8(13) . . ?
C3D C2D C1D 151.3(6) . . ?
C4D C3D C2D 118.5(10) . . ?
C3D C4D C5D 108.6(5) . . ?

loop_
_geom_bond_atom_site_label_1
_geom_bond_atom_site_label_2
_geom_bond_distance
_geom_bond_site_symmetry_2
_geom_bond_publ_flag
N1 C1A 1.31(2) . ?
N1 C1B 1.675(10) . ?
N1 C1C 1.72(2) . ?
N1 C1D 1.489(16) . ?
C1A C2A 1.546(8) . ?
C2A C3A 1.617(8) . ?
C3A C4A 1.401(9) . ?
C1B C2B 1.159(8) . ?
C2B C3B 1.557(8) . ?
C3B C4B 1.517(9) . ?
C1C C2C 1.504(8) . ?
C2C C3C 1.461(8) . ?
C3C C4C 1.652(9) . ?
C1D C2D 1.493(18) . ?
C2D C3D 1.492(16) . ?
C3D C4D 1.463(9) . ?
C4D C5D 1.633(12) . ?
